data_7049220
loop_
_publ_author_name
'Netzsch, Philip'
'H\"ammer, Matthias'
'Gross, Peter'
'Bariss, Harijs'
'Block, Theresa'
'Heletta, Lukas'
'P\"ottgen, Rainer'
'Bruns, J\"orn'
'Huppertz, Hubert'
'H\"oppe, Henning A'

_publ_section_title
;
 RE<sub>2</sub>[B<sub>2</sub>(SO<sub>4</sub>)<sub>6</sub>] (RE = Y, La-Nd,
 Sm, Eu, Tb-Lu): a silicate-analogous host structure with weak
 coordination behaviour.
;
_journal_issue 13
_journal_name_full 'Dalton transactions (Cambridge, England : 2003)'
_journal_page_first 4387
_journal_page_last 4397
_journal_paper_doi 10.1039/c9dt00445a
_journal_volume 48
_journal_year 2019
_chemical_formula_sum 'B2 Ho2 O24 S6'
_chemical_formula_weight 927.84
_space_group_crystal_system monoclinic
_space_group_IT_number 15
_space_group_name_Hall '-C 2yc'
_space_group_name_H-M_alt 'C 1 2/c 1'
_symmetry_space_group_name_Hall '-C 2yc'
_symmetry_space_group_name_H-M 'C 1 2/c 1'
_audit_creation_method SHELXL-2014/7
_cell_angle_alpha 90
_cell_angle_beta 93.453(3)
_cell_angle_gamma 90
_cell_formula_units_Z 4
_cell_length_a 13.5053(14)
_cell_length_b 11.4095(11)
_cell_length_c 10.9210(11)
_cell_measurement_reflns_used 5956
_cell_measurement_temperature 200(2)
_cell_measurement_theta_max 45.656
_cell_measurement_theta_min 2.339
_cell_volume 1679.7(3)
_computing_structure_refinement 'SHELXL-2014/7 (Sheldrick, 2014)'
_diffrn_ambient_temperature 200(2)
_diffrn_measured_fraction_theta_full 1.000
_diffrn_measured_fraction_theta_max 1.000
_diffrn_measurement_device_type 'Bruker D8 Venture'
_diffrn_measurement_method 'omega scan'
_diffrn_radiation_monochromator graphite
_diffrn_radiation_source 'fine-focus sealed tube'
_diffrn_radiation_type MoK\a
_diffrn_radiation_wavelength 0.71073
_diffrn_reflns_av_R_equivalents 0.0276
_diffrn_reflns_av_unetI/netI 0.0156
_diffrn_reflns_Laue_measured_fraction_full 1.000
_diffrn_reflns_Laue_measured_fraction_max 1.000
_diffrn_reflns_limit_h_max 18
_diffrn_reflns_limit_h_min -18
_diffrn_reflns_limit_k_max 16
_diffrn_reflns_limit_k_min -16
_diffrn_reflns_limit_l_max 15
_diffrn_reflns_limit_l_min -15
_diffrn_reflns_number 19064
_diffrn_reflns_point_group_measured_fraction_full 1.000
_diffrn_reflns_point_group_measured_fraction_max 1.000
_diffrn_reflns_theta_full 25.242
_diffrn_reflns_theta_max 29.994
_diffrn_reflns_theta_min 2.339
_exptl_absorpt_coefficient_mu 10.236
_exptl_absorpt_correction_type multi-scan
_exptl_absorpt_process_details
; 
 multi-scan absorption correction using SADABS 
(G. M. Sheldrick, (1996). SADABS. Program for Empirical 
Absorption Correction. University of G\"ottingen, Germany.)
;
_exptl_crystal_colour pale-yellow
_exptl_crystal_density_diffrn 3.669
_exptl_crystal_description block
_exptl_crystal_F_000 1728
_exptl_crystal_size_max 0.14
_exptl_crystal_size_mid 0.11
_exptl_crystal_size_min 0.09
_exptl_transmission_factor_max 0.7490
_exptl_transmission_factor_min 0.6038
_refine_diff_density_max 0.678
_refine_diff_density_min -0.508
_refine_diff_density_rms 0.110
_refine_ls_extinction_coef 0.00077(3)
_refine_ls_extinction_expression Fc^*^=kFc[1+0.001xFc^2^\l^3^/sin(2\q)]^-1/4^
_refine_ls_extinction_method 'SHELXL-2014/7 (Sheldrick 2014'
_refine_ls_goodness_of_fit_ref 0.952
_refine_ls_hydrogen_treatment undef
_refine_ls_matrix_type full
_refine_ls_number_parameters 155
_refine_ls_number_reflns 2456
_refine_ls_number_restraints 0
_refine_ls_restrained_S_all 0.952
_refine_ls_R_factor_all 0.0142
_refine_ls_R_factor_gt 0.0124
_refine_ls_shift/su_max 0.003
_refine_ls_shift/su_mean 0.000
_refine_ls_structure_factor_coef Fsqd
_refine_ls_weighting_details 'w=1/[\s^2^(Fo^2^)+(0.0133P)^2^+6.9233P] where P=(Fo^2^+2Fc^2^)/3'
_refine_ls_weighting_scheme calc
_refine_ls_wR_factor_gt 0.0287
_refine_ls_wR_factor_ref 0.0293
_reflns_Friedel_coverage 0.000
_reflns_number_gt 2325
_reflns_number_total 2456
_reflns_threshold_expression 'I > 2\s(I)'
_cod_data_source_file c9dt00445a6.cif
_cod_data_source_block mo_PN82_0m
_cod_depositor_comments 'Adding full bibliography for 7049219--7049233.cif.'
_cod_database_code 7049220
_shelx_shelxl_version_number 2014/7
_shelx_space_group_comment
;
The symmetry employed for this shelxl refinement is uniquely defined
by the following loop, which should always be used as a source of
symmetry information in preference to the above space-group names.
They are only intended as comments.
;

loop_
_space_group_symop_operation_xyz
'x, y, z'
'-x, y, -z+1/2'
'x+1/2, y+1/2, z'
'-x+1/2, y+1/2, -z+1/2'
'-x, -y, -z'
'x, -y, z-1/2'
'-x+1/2, -y+1/2, -z'
'x+1/2, -y+1/2, z-1/2'

loop_
_atom_site_label
_atom_site_type_symbol
_atom_site_fract_x
_atom_site_fract_y
_atom_site_fract_z
_atom_site_U_iso_or_equiv
_atom_site_adp_type
_atom_site_occupancy
_atom_site_site_symmetry_order
_atom_site_calc_flag
Ho01 Ho 0.68815(2) 0.54878(2) 0.65444(2) 0.00436(4) Uani 1 1 d
S002 S 0.36074(3) 0.29903(4) 0.63982(4) 0.00441(8) Uani 1 1 d
S003 S 0.37128(4) 0.01267(4) 0.42209(4) 0.00490(9) Uani 1 1 d
S004 S 0.57794(3) 0.35226(4) 0.41873(4) 0.00501(8) Uani 1 1 d
O005 O 0.47862(11) 0.38711(14) 0.37847(15) 0.0134(3) Uani 1 1 d
O006 O 0.46533(11) 0.25224(12) 0.61855(13) 0.0069(3) Uani 1 1 d
O007 O 0.54184(11) 0.06911(12) 0.59722(13) 0.0063(3) Uani 1 1 d
O008 O 0.30368(11) 0.20154(13) 0.68448(14) 0.0095(3) Uani 1 1 d
O009 O 0.37709(11) 0.39100(13) 0.73018(14) 0.0090(3) Uani 1 1 d
O00A O 0.31217(11) 0.01774(13) 0.30886(14) 0.0088(3) Uani 1 1 d
O00B O 0.57610(11) 0.22345(12) 0.45856(14) 0.0091(3) Uani 1 1 d
O00C O 0.31834(11) 0.34298(12) 0.52313(13) 0.0077(3) Uani 1 1 d
O00D O 0.32240(12) -0.01933(13) 0.53067(14) 0.0098(3) Uani 1 1 d
O00E O 0.61674(13) 0.41873(15) 0.52308(15) 0.0160(3) Uani 1 1 d
O00F O 0.64687(11) 0.35129(13) 0.32222(14) 0.0102(3) Uani 1 1 d
O00G O 0.41809(11) 0.13316(12) 0.43822(13) 0.0079(3) Uani 1 1 d
B00H B 0.49975(16) 0.17121(18) 0.5279(2) 0.0053(4) Uani 1 1 d

loop_
_atom_site_aniso_label
_atom_site_aniso_U_11
_atom_site_aniso_U_22
_atom_site_aniso_U_33
_atom_site_aniso_U_23
_atom_site_aniso_U_13
_atom_site_aniso_U_12
Ho01 0.00466(5) 0.00491(5) 0.00348(5) 0.00005(3) 0.00008(3) -0.00020(3)
S002 0.0048(2) 0.00447(19) 0.0040(2) -0.00015(15) 0.00001(16) 0.00033(15)
S003 0.0047(2) 0.00476(19) 0.0051(2) -0.00076(15) -0.00080(16) 0.00089(15)
S004 0.0053(2) 0.00475(18) 0.0050(2) 0.00055(15) 0.00049(16) -0.00021(15)
O005 0.0066(7) 0.0204(8) 0.0133(8) 0.0061(6) 0.0020(6) 0.0053(6)
O006 0.0044(6) 0.0080(6) 0.0081(6) -0.0022(5) -0.0001(5) 0.0022(5)
O007 0.0053(6) 0.0060(6) 0.0076(6) 0.0010(5) 0.0010(5) 0.0015(5)
O008 0.0100(7) 0.0093(6) 0.0091(7) 0.0030(5) 0.0002(5) -0.0038(5)
O009 0.0084(7) 0.0091(6) 0.0094(7) -0.0055(5) -0.0005(5) 0.0010(5)
O00A 0.0087(7) 0.0093(6) 0.0080(6) -0.0021(5) -0.0038(5) 0.0007(5)
O00B 0.0096(7) 0.0045(6) 0.0141(7) 0.0019(5) 0.0066(6) 0.0008(5)
O00C 0.0081(7) 0.0086(6) 0.0063(6) 0.0026(5) -0.0008(5) 0.0010(5)
O00D 0.0100(7) 0.0104(6) 0.0094(7) 0.0016(5) 0.0038(6) 0.0032(5)
O00E 0.0207(9) 0.0156(7) 0.0117(7) -0.0055(6) 0.0005(6) -0.0091(6)
O00F 0.0093(7) 0.0129(7) 0.0090(7) 0.0041(5) 0.0052(5) 0.0022(6)
O00G 0.0101(7) 0.0039(6) 0.0091(7) -0.0004(5) -0.0037(5) -0.0001(5)
B00H 0.0051(9) 0.0049(8) 0.0058(9) 0.0001(7) 0.0008(7) 0.0004(7)

loop_
_atom_type_symbol
_atom_type_description
_atom_type_scat_dispersion_real
_atom_type_scat_dispersion_imag
_atom_type_scat_source
B B 0.0013 0.0007 'International Tables Vol C Tables 4.2.6.8 and 6.1.1.4'
Ho Ho -0.2175 4.6783 'International Tables Vol C Tables 4.2.6.8 and 6.1.1.4'
O O 0.0106 0.0060 'International Tables Vol C Tables 4.2.6.8 and 6.1.1.4'
S S 0.1246 0.1234 'International Tables Vol C Tables 4.2.6.8 and 6.1.1.4'

loop_
_geom_angle_atom_site_label_1
_geom_angle_atom_site_label_2
_geom_angle_atom_site_label_3
_geom_angle
_geom_angle_site_symmetry_1
_geom_angle_site_symmetry_3
O00E Ho01 O00F 137.43(6) . 6_566
O00E Ho01 O00C 79.77(6) . 5_666
O00F Ho01 O00C 114.54(6) 6_566 5_666
O00E Ho01 O008 146.85(6) . 3
O00F Ho01 O008 72.91(5) 6_566 3
O00C Ho01 O008 73.15(5) 5_666 3
O00E Ho01 O005 74.90(6) . 5_666
O00F Ho01 O005 71.87(6) 6_566 5_666
O00C Ho01 O005 73.68(5) 5_666 5_666
O008 Ho01 O005 114.11(6) 3 5_666
O00E Ho01 O009 71.42(6) . 2_656
O00F Ho01 O009 80.55(5) 6_566 2_656
O00C Ho01 O009 148.41(5) 5_666 2_656
O008 Ho01 O009 138.27(5) 3 2_656
O005 Ho01 O009 86.30(5) 5_666 2_656
O00E Ho01 O00A 119.36(6) . 8_556
O00F Ho01 O00A 77.73(5) 6_566 8_556
O00C Ho01 O00A 138.16(5) 5_666 8_556
O008 Ho01 O00A 73.15(5) 3 8_556
O005 Ho01 O00A 144.13(5) 5_666 8_556
O009 Ho01 O00A 70.10(5) 2_656 8_556
O00E Ho01 O00D 75.01(6) . 3
O00F Ho01 O00D 146.59(5) 6_566 3
O00C Ho01 O00D 72.35(5) 5_666 3
O008 Ho01 O00D 78.77(5) 3 3
O005 Ho01 O00D 137.75(5) 5_666 3
O009 Ho01 O00D 111.06(5) 2_656 3
O00A Ho01 O00D 77.39(5) 8_556 3
O009 S002 O00C 112.52(9) . .
O009 S002 O008 112.82(9) . .
O00C S002 O008 111.65(9) . .
O009 S002 O006 104.50(8) . .
O00C S002 O006 107.67(9) . .
O008 S002 O006 107.14(9) . .
O00A S003 O00D 117.54(9) . .
O00A S003 O00G 105.66(9) . .
O00D S003 O00G 110.03(9) . .
O00A S003 O007 107.40(9) . 5_656
O00D S003 O007 110.74(8) . 5_656
O00G S003 O007 104.58(8) . 5_656
O00E S004 O005 112.54(10) . .
O00E S004 O00F 111.14(10) . .
O005 S004 O00F 114.03(9) . .
O00E S004 O00B 106.94(9) . .
O005 S004 O00B 108.66(9) . .
O00F S004 O00B 102.79(9) . .
S004 O005 Ho01 170.87(11) . 5_666
B00H O006 S002 131.13(13) . .
B00H O007 S003 133.20(13) . 5_656
S002 O008 Ho01 151.85(9) . 3_445
S002 O009 Ho01 149.00(9) . 2_656
S003 O00A Ho01 155.96(10) . 8_455
B00H O00B S004 124.65(13) . .
S002 O00C Ho01 156.68(9) . 5_666
S003 O00D Ho01 139.92(9) . 3_445
S004 O00E Ho01 167.58(11) . .
S004 O00F Ho01 142.05(9) . 6_565
B00H O00G S003 128.64(13) . .
O00B B00H O006 111.28(16) . .
O00B B00H O007 109.14(16) . .
O006 B00H O007 106.28(16) . .
O00B B00H O00G 107.37(16) . .
O006 B00H O00G 112.21(16) . .
O007 B00H O00G 110.56(15) . .

loop_
_geom_bond_atom_site_label_1
_geom_bond_atom_site_label_2
_geom_bond_distance
_geom_bond_site_symmetry_2
Ho01 O00E 2.2412(16) .
Ho01 O00F 2.2564(15) 6_566
Ho01 O00C 2.2963(14) 5_666
Ho01 O008 2.3491(15) 3
Ho01 O005 2.3747(15) 5_666
Ho01 O009 2.3955(14) 2_656
Ho01 O00A 2.4260(15) 8_556
Ho01 O00D 2.4522(15) 3
S002 O009 1.4483(14) .
S002 O00C 1.4545(14) .
S002 O008 1.4540(15) .
S002 O006 1.5406(15) .
S003 O00A 1.4321(15) .
S003 O00D 1.4386(16) .
S003 O00G 1.5189(14) .
S003 O007 1.5237(15) 5_656
S004 O00E 1.4410(16) .
S004 O005 1.4422(16) .
S004 O00F 1.4477(15) .
S004 O00B 1.5333(14) .
O005 Ho01 2.3747(15) 5_666
O006 B00H 1.452(3) .
O007 B00H 1.484(2) .
O007 S003 1.5237(15) 5_656
O008 Ho01 2.3491(14) 3_445
O009 Ho01 2.3955(14) 2_656
O00A Ho01 2.4260(15) 8_455
O00B B00H 1.444(3) .
O00C Ho01 2.2963(14) 5_666
O00D Ho01 2.4521(15) 3_445
O00F Ho01 2.2565(15) 6_565
O00G B00H 1.494(3) .
